data_7034908
loop_
_publ_author_name
'Chan, Kin-Cheung'
'Chu, Wing-Kin'
'Yiu, Shek-Man'
'Ko, Chi-Chiu'

_publ_section_title
;
 Synthesis, characterization, photophysics and electrochemical study of
 luminescent iridium(iii) complexes with isocyanoborate ligands.
;
_journal_issue 34
_journal_name_full 'Dalton transactions (Cambridge, England : 2003)'
_journal_page_first 15135
_journal_page_last 15144
_journal_paper_doi 10.1039/c5dt00904a
_journal_volume 44
_journal_year 2015
_chemical_formula_moiety 'C59 H31 B F15 Ir N3 P'
_chemical_formula_sum 'C59 H31 B F15 Ir N3 P'
_chemical_formula_weight 1300.85
_chemical_name_systematic
;
 ? 
;
_space_group_crystal_system monoclinic
_space_group_IT_number 14
_space_group_name_Hall '-P 2yn'
_space_group_name_H-M_alt 'P 1 21/n 1'
_symmetry_space_group_name_Hall '-P 2yn'
_symmetry_space_group_name_H-M 'P 1 21/n 1'
_atom_sites_solution_hydrogens geom
_atom_sites_solution_primary direct
_atom_sites_solution_secondary difmap
_audit_creation_date
;
'Fri Aug 08 09:45:46 2014'
;
_audit_creation_method
;
CrysAlisPro, Oxford Diffraction Ltd.,
Version 1.171.35.21 (release 20-01-2012 CrysAlis171 .NET)
(compiled Jan 23 2012,18:06:46)
;
_audit_update_record
;
2015-02-23 deposited with the CCDC.
2015-03-25 downloaded from the CCDC.
;
_cell_angle_alpha 90.0
_cell_angle_beta 117.130(2)
_cell_angle_gamma 90.0
_cell_formula_units_Z 4
_cell_length_a 23.3783(4)
_cell_length_b 10.11539(14)
_cell_length_c 23.8296(4)
_cell_measurement_reflns_used 22819
_cell_measurement_temperature 173(2)
_cell_measurement_theta_max 71.5945
_cell_measurement_theta_min 3.5879
_cell_volume 5015.22(17)
_computing_cell_refinement
;
CrysAlisPro, Agilent Technologies,
Version 1.171.35.21 (release 20-01-2012 CrysAlis171 .NET)
(compiled Jan 23 2012,18:06:46)
;
_computing_data_collection
;
CrysAlisPro, Agilent Technologies,
Version 1.171.35.21 (release 20-01-2012 CrysAlis171 .NET)
(compiled Jan 23 2012,18:06:46)
;
_computing_data_reduction
;
CrysAlisPro, Agilent Technologies,
Version 1.171.35.21 (release 20-01-2012 CrysAlis171 .NET)
(compiled Jan 23 2012,18:06:46)
;
_computing_molecular_graphics 'Olex2 (Dolomanov et al., 2009)'
_computing_publication_material 'Olex2 (Dolomanov et al., 2009)'
_computing_structure_refinement 'XL (Sheldrick, 2008)'
_computing_structure_solution 'SHELXS-97 (Sheldrick, 1990)'
_diffrn_ambient_temperature 173(2)
_diffrn_detector_area_resol_mean 16.1270
_diffrn_measured_fraction_theta_full 0.985
_diffrn_measured_fraction_theta_max 0.985
_diffrn_measurement_details
;
  1 omega  -22.00   29.00   1.0000    2.5000
omega____ theta____ kappa____ phi______ frames
    -        0.0000  -99.0000  -30.0000 51

  2 omega  -65.00   -6.00   1.0000    2.5000
omega____ theta____ kappa____ phi______ frames
    -        0.0000  -77.0000   90.0000 59

  3 omega   27.00   55.00   1.0000    2.5000
omega____ theta____ kappa____ phi______ frames
    -        0.0000 -136.0000 -131.0000 28

  4 omega -124.00  -40.00   1.0000    8.0000
omega____ theta____ kappa____ phi______ frames
    -      -55.0000  -57.0000  120.0000 84

  5 omega   82.00  121.00   1.0000    8.0000
omega____ theta____ kappa____ phi______ frames
    -       55.0000  125.0000  120.0000 39

  6 omega   59.00   85.00   1.0000    8.0000
omega____ theta____ kappa____ phi______ frames
    -       55.0000  -99.0000   90.0000 26

  7 omega   73.00   98.00   1.0000    8.0000
omega____ theta____ kappa____ phi______ frames
    -       55.0000  125.0000  150.0000 25

  8 omega   73.00  111.00   1.0000    8.0000
omega____ theta____ kappa____ phi______ frames
    -       55.0000  125.0000 -180.0000 38

  9 omega   73.00   98.00   1.0000    8.0000
omega____ theta____ kappa____ phi______ frames
    -       55.0000  125.0000   90.0000 25

 10 omega  -83.00    2.00   1.0000   16.0000
omega____ theta____ kappa____ phi______ frames
    -      -64.0000   50.0000  -90.0000 85

 11 omega   37.00   72.00   1.0000   16.0000
omega____ theta____ kappa____ phi______ frames
    -      110.0000  -25.0000 -150.0000 35

 12 omega   45.00  146.00   1.0000   16.0000
omega____ theta____ kappa____ phi______ frames
    -      110.0000  -88.0000 -180.0000 101

 13 omega   39.00   64.00   1.0000   16.0000
omega____ theta____ kappa____ phi______ frames
    -      110.0000 -111.0000  150.0000 25

 14 omega   46.00   80.00   1.0000   16.0000
omega____ theta____ kappa____ phi______ frames
    -      110.0000  -50.0000 -180.0000 34

 15 omega   40.00   71.00   1.0000   16.0000
omega____ theta____ kappa____ phi______ frames
    -      110.0000  -37.0000  120.0000 31

 16 omega  100.00  149.00   1.0000   16.0000
omega____ theta____ kappa____ phi______ frames
    -      110.0000   63.0000 -120.0000 49

 17 omega   38.00   64.00   1.0000   16.0000
omega____ theta____ kappa____ phi______ frames
    -      110.0000  -25.0000    0.0000 26

 18 omega   40.00   67.00   1.0000   16.0000
omega____ theta____ kappa____ phi______ frames
    -      110.0000  -37.0000  150.0000 27

 19 omega   39.00   71.00   1.0000   16.0000
omega____ theta____ kappa____ phi______ frames
    -      110.0000  -37.0000   90.0000 32

 20 omega   44.00   70.00   1.0000   16.0000
omega____ theta____ kappa____ phi______ frames
    -      110.0000 -111.0000  -60.0000 26

 21 omega   43.00  177.00   1.0000   16.0000
omega____ theta____ kappa____ phi______ frames
    -      110.0000    0.0000   30.0000 134

 22 omega  -69.00   21.00   1.0000    2.5000
omega____ theta____ kappa____ phi______ frames
    -        0.0000  -57.0000  150.0000 90

 23 omega  -44.00   73.00   1.0000    2.5000
omega____ theta____ kappa____ phi______ frames
    -        0.0000   19.0000   90.0000 117

 24 omega -112.00  -18.00   1.0000    8.0000
omega____ theta____ kappa____ phi______ frames
    -      -55.0000  125.0000    0.0000 94

 25 omega -125.00  -25.00   1.0000    8.0000
omega____ theta____ kappa____ phi______ frames
    -      -55.0000  -77.0000   60.0000 100

 26 omega -124.00  -34.00   1.0000    8.0000
omega____ theta____ kappa____ phi______ frames
    -      -55.0000  -57.0000 -150.0000 90

 27 omega -125.00  -25.00   1.0000    8.0000
omega____ theta____ kappa____ phi______ frames
    -      -55.0000  -77.0000  -30.0000 100

 28 omega   80.00  178.00   1.0000   16.0000
omega____ theta____ kappa____ phi______ frames
    -      110.0000   77.0000  120.0000 98

 29 omega   84.00  178.00   1.0000   16.0000
omega____ theta____ kappa____ phi______ frames
    -      110.0000   37.0000   90.0000 94

 30 omega   38.00   90.00   1.0000   16.0000
omega____ theta____ kappa____ phi______ frames
    -      110.0000 -111.0000  120.0000 52

 31 omega   38.00   65.00   1.0000   16.0000
omega____ theta____ kappa____ phi______ frames
    -      110.0000 -111.0000   30.0000 27

 32 omega   80.00   84.00   1.0000   16.0000
omega____ theta____ kappa____ phi______ frames
    -      110.0000   77.0000 -180.0000 4
;
_diffrn_measurement_device_type 'Xcalibur, Sapphire3, Gemini ultra'
_diffrn_measurement_method '\w scans'
_diffrn_orient_matrix_UB_11 0.0580972000
_diffrn_orient_matrix_UB_12 0.0351912000
_diffrn_orient_matrix_UB_13 -0.0112156000
_diffrn_orient_matrix_UB_21 0.0433305000
_diffrn_orient_matrix_UB_22 0.0048296000
_diffrn_orient_matrix_UB_23 0.0718047000
_diffrn_orient_matrix_UB_31 0.0151681000
_diffrn_orient_matrix_UB_32 -0.1480239000
_diffrn_orient_matrix_UB_33 -0.0003560000
_diffrn_radiation_monochromator mirror
_diffrn_radiation_type CuK\a
_diffrn_radiation_wavelength 1.54178
_diffrn_reflns_av_R_equivalents 0.0443
_diffrn_reflns_av_unetI/netI 0.0461
_diffrn_reflns_limit_h_max 28
_diffrn_reflns_limit_h_min -28
_diffrn_reflns_limit_k_max 11
_diffrn_reflns_limit_k_min -12
_diffrn_reflns_limit_l_max 29
_diffrn_reflns_limit_l_min -29
_diffrn_reflns_number 37126
_diffrn_reflns_theta_full 71.73
_diffrn_reflns_theta_max 71.73
_diffrn_reflns_theta_min 3.59
_diffrn_source 'Enhance Ultra (Cu) X-ray Source'
_exptl_absorpt_coefficient_mu 6.351
_exptl_absorpt_correction_T_max 1.00000
_exptl_absorpt_correction_T_min 0.15409
_exptl_absorpt_correction_type multi-scan
_exptl_absorpt_process_details
;
CrysAlisPro, Agilent Technologies,
Version 1.171.35.21 (release 20-01-2012 CrysAlis171 .NET)
(compiled Jan 23 2012,18:06:46)
Empirical absorption correction using spherical harmonics,
 implemented in SCALE3 ABSPACK scaling algorithm.
;
_exptl_crystal_colour yellow
_exptl_crystal_density_diffrn 1.723
_exptl_crystal_density_method 'not measured'
_exptl_crystal_description block
_exptl_crystal_F_000 2552
_exptl_crystal_size_max 0.74
_exptl_crystal_size_mid 0.33
_exptl_crystal_size_min 0.09
_refine_diff_density_max 1.435
_refine_diff_density_min -1.916
_refine_diff_density_rms 0.120
_refine_ls_extinction_method none
_refine_ls_goodness_of_fit_ref 1.107
_refine_ls_hydrogen_treatment constr
_refine_ls_matrix_type full
_refine_ls_number_parameters 721
_refine_ls_number_reflns 9683
_refine_ls_number_restraints 0
_refine_ls_restrained_S_all 1.107
_refine_ls_R_factor_all 0.0325
_refine_ls_R_factor_gt 0.0317
_refine_ls_shift/su_max 0.003
_refine_ls_shift/su_mean 0.000
_refine_ls_structure_factor_coef Fsqd
_refine_ls_weighting_details 'calc w=1/[\s^2^(Fo^2^)+(0.0468P)^2^+7.5086P] where P=(Fo^2^+2Fc^2^)/3'
_refine_ls_weighting_scheme calc
_refine_ls_wR_factor_gt 0.0816
_refine_ls_wR_factor_ref 0.0822
_reflns_number_gt 9405
_reflns_number_total 9683
_reflns_threshold_expression >2sigma(I)
_cod_data_source_file c5dt00904a2.cif
_cod_data_source_block 080714a_peter
_cod_depositor_comments 'Adding full bibliography for 7034908--7034910.cif.'
_cod_original_cell_volume 5015.22(14)
_cod_database_code 7034908
_cell_oxdiff_angle_alpha 90.006(2)
_cell_oxdiff_angle_beta 117.134(3)
_cell_oxdiff_angle_gamma 90.036(2)
_cell_oxdiff_length_a 23.3783(7)
_cell_oxdiff_length_b 10.1202(2)
_cell_oxdiff_length_c 23.8191(6)
_cell_oxdiff_measurement_reflns_used 22819
_cell_oxdiff_volume 5015.2(2)
_reflns_odcompleteness_completeness 99.92
_reflns_odcompleteness_iscentric 1
_reflns_odcompleteness_theta 68.13

loop_
_space_group_symop_id
_space_group_symop_operation_xyz
1 'x, y, z'
2 '-x+1/2, y+1/2, -z+1/2'
3 '-x, -y, -z'
4 'x-1/2, -y-1/2, z-1/2'

loop_
_atom_site_label
_atom_site_type_symbol
_atom_site_fract_x
_atom_site_fract_y
_atom_site_fract_z
_atom_site_U_iso_or_equiv
_atom_site_adp_type
_atom_site_occupancy
_atom_site_symmetry_multiplicity
_atom_site_calc_flag
_atom_site_refinement_flags_posn
Ir1 Ir 0.193753(5) 0.097635(11) 0.386780(5) 0.01014(6) Uani 1 1 d .
P1 P 0.20627(4) -0.09916(7) 0.44706(4) 0.01355(15) Uani 1 1 d .
F1 F -0.07278(13) 0.4128(2) 0.24336(12) 0.0404(6) Uani 1 1 d .
F2 F -0.05292(16) 0.5286(3) 0.15527(14) 0.0634(8) Uani 1 1 d .
F3 F 0.00163(16) 0.3946(3) 0.09283(13) 0.0671(10) Uani 1 1 d .
F4 F 0.02870(13) 0.1337(4) 0.11653(12) 0.0564(8) Uani 1 1 d .
F5 F 0.01377(11) 0.0139(2) 0.20946(10) 0.0372(5) Uani 1 1 d .
F6 F -0.16368(10) 0.1906(3) 0.23158(10) 0.0382(5) Uani 1 1 d .
F7 F -0.23271(11) 0.3229(3) 0.27711(13) 0.0502(7) Uani 1 1 d .
F8 F -0.17455(14) 0.4225(3) 0.39638(15) 0.0552(8) Uani 1 1 d .
F9 F -0.04624(14) 0.3897(3) 0.46789(14) 0.0634(9) Uani 1 1 d .
F10 F 0.02315(10) 0.2609(3) 0.42395(10) 0.0416(6) Uani 1 1 d .
F11 F -0.01307(9) -0.0443(2) 0.39392(9) 0.0287(4) Uani 1 1 d .
F12 F -0.07102(12) -0.2762(2) 0.38639(12) 0.0427(6) Uani 1 1 d .
F13 F -0.15175(14) -0.3801(3) 0.27240(16) 0.0537(7) Uani 1 1 d .
F14 F -0.17390(13) -0.2441(3) 0.16501(13) 0.0536(7) Uani 1 1 d .
F15 F -0.11900(10) -0.0134(2) 0.17114(9) 0.0323(5) Uani 1 1 d .
N1 N 0.04297(12) 0.1161(3) 0.33659(12) 0.0156(5) Uani 1 1 d .
N2 N 0.21470(12) 0.2118(2) 0.46531(11) 0.0135(5) Uani 1 1 d .
N3 N 0.18582(11) 0.0097(3) 0.30433(11) 0.0141(5) Uani 1 1 d .
C1 C 0.09722(15) 0.1010(3) 0.35664(14) 0.0130(6) Uani 1 1 d .
C2 C 0.17247(15) 0.2395(3) 0.48801(14) 0.0169(6) Uani 1 1 d .
H2 H 0.1302 0.2045 0.4668 0.020 Uiso 1 1 calc R
C3 C 0.18864(16) 0.3161(3) 0.54050(15) 0.0229(7) Uani 1 1 d .
H3 H 0.1579 0.3344 0.5552 0.028 Uiso 1 1 calc R
C4 C 0.25071(17) 0.3669(4) 0.57203(16) 0.0272(7) Uani 1 1 d .
H4 H 0.2632 0.4194 0.6088 0.033 Uiso 1 1 calc R
C5 C 0.29376(16) 0.3394(4) 0.54877(15) 0.0242(7) Uani 1 1 d .
H5 H 0.3362 0.3739 0.5695 0.029 Uiso 1 1 calc R
C6 C 0.27534(15) 0.2614(3) 0.49508(14) 0.0169(6) Uani 1 1 d .
C7 C 0.31699(14) 0.2221(3) 0.46719(14) 0.0154(6) Uani 1 1 d .
C8 C 0.38027(15) 0.2673(3) 0.48998(15) 0.0213(6) Uani 1 1 d .
H8 H 0.3973 0.3283 0.5240 0.026 Uiso 1 1 calc R
C9 C 0.41785(16) 0.2226(4) 0.46276(16) 0.0266(7) Uani 1 1 d .
H9 H 0.4607 0.2534 0.4778 0.032 Uiso 1 1 calc R
C10 C 0.39259(16) 0.1328(4) 0.41343(16) 0.0263(7) Uani 1 1 d .
H10 H 0.4188 0.1004 0.3955 0.032 Uiso 1 1 calc R
C11 C 0.32915(16) 0.0894(3) 0.38976(16) 0.0195(7) Uani 1 1 d .
H11 H 0.3124 0.0294 0.3553 0.023 Uiso 1 1 calc R
C12 C 0.28995(14) 0.1334(3) 0.41615(14) 0.0146(6) Uani 1 1 d .
C13 C 0.19689(15) -0.1193(3) 0.29806(15) 0.0175(6) Uani 1 1 d .
H13 H 0.2063 -0.1773 0.3325 0.021 Uiso 1 1 calc R
C14 C 0.19509(16) -0.1699(3) 0.24369(16) 0.0222(7) Uani 1 1 d .
H14 H 0.2025 -0.2613 0.2406 0.027 Uiso 1 1 calc R
C15 C 0.18231(18) -0.0855(3) 0.19355(17) 0.0256(7) Uani 1 1 d .
H15 H 0.1805 -0.1181 0.1554 0.031 Uiso 1 1 calc R
C16 C 0.17238(16) 0.0462(4) 0.20020(15) 0.0225(7) Uani 1 1 d .
H16 H 0.1641 0.1056 0.1665 0.027 Uiso 1 1 calc R
C17 C 0.17430(15) 0.0935(3) 0.25582(15) 0.0154(6) Uani 1 1 d .
C18 C 0.16649(14) 0.2331(3) 0.26864(14) 0.0155(6) Uani 1 1 d .
C19 C 0.14958(15) 0.3322(3) 0.22281(15) 0.0204(6) Uani 1 1 d .
H19 H 0.1418 0.3112 0.1811 0.024 Uiso 1 1 calc R
C20 C 0.14439(16) 0.4617(3) 0.23937(16) 0.0229(7) Uani 1 1 d .
H20 H 0.1327 0.5299 0.2087 0.027 Uiso 1 1 calc R
C21 C 0.15621(16) 0.4915(3) 0.30043(16) 0.0231(7) Uani 1 1 d .
H21 H 0.1529 0.5804 0.3115 0.028 Uiso 1 1 calc R
C22 C 0.17280(17) 0.3927(3) 0.34561(16) 0.0210(7) Uani 1 1 d .
H22 H 0.1812 0.4151 0.3874 0.025 Uiso 1 1 calc R
C23 C 0.17737(13) 0.2609(3) 0.33063(13) 0.0114(5) Uani 1 1 d .
C24 C 0.14220(14) -0.2227(3) 0.41228(15) 0.0174(6) Uani 1 1 d .
C25 C 0.09510(15) -0.2133(3) 0.34981(15) 0.0200(6) Uani 1 1 d .
H25 H 0.0958 -0.1415 0.3244 0.024 Uiso 1 1 calc R
C26 C 0.04699(16) -0.3090(4) 0.32455(18) 0.0277(7) Uani 1 1 d .
H26 H 0.0154 -0.3031 0.2817 0.033 Uiso 1 1 calc R
C27 C 0.04515(18) -0.4120(4) 0.3616(2) 0.0304(8) Uani 1 1 d .
H27 H 0.0122 -0.4767 0.3442 0.037 Uiso 1 1 calc R
C28 C 0.09125(19) -0.4217(4) 0.4241(2) 0.0299(8) Uani 1 1 d .
H28 H 0.0895 -0.4922 0.4496 0.036 Uiso 1 1 calc R
C29 C 0.13994(17) -0.3280(3) 0.44939(17) 0.0247(7) Uani 1 1 d .
H29 H 0.1718 -0.3355 0.4920 0.030 Uiso 1 1 calc R
C30 C 0.20390(15) -0.0627(3) 0.52123(14) 0.0179(6) Uani 1 1 d .
C31 C 0.14376(18) -0.0555(4) 0.52043(18) 0.0278(7) Uani 1 1 d .
H31 H 0.1060 -0.0774 0.4832 0.033 Uiso 1 1 calc R
C32 C 0.1393(2) -0.0162(4) 0.5740(2) 0.0393(10) Uani 1 1 d .
H32 H 0.0984 -0.0130 0.5734 0.047 Uiso 1 1 calc R
C33 C 0.1933(2) 0.0181(4) 0.62806(18) 0.0378(9) Uani 1 1 d .
H33 H 0.1896 0.0451 0.6645 0.045 Uiso 1 1 calc R
C34 C 0.2530(2) 0.0131(4) 0.62913(17) 0.0363(9) Uani 1 1 d .
H34 H 0.2904 0.0377 0.6662 0.044 Uiso 1 1 calc R
C35 C 0.25810(17) -0.0278(4) 0.57611(15) 0.0258(7) Uani 1 1 d .
H35 H 0.2992 -0.0320 0.5773 0.031 Uiso 1 1 calc R
C36 C 0.28003(14) -0.1942(3) 0.46756(14) 0.0172(6) Uani 1 1 d .
C37 C 0.27777(17) -0.3255(3) 0.44801(16) 0.0234(7) Uani 1 1 d .
H37 H 0.2374 -0.3689 0.4266 0.028 Uiso 1 1 calc R
C38 C 0.3337(2) -0.3931(4) 0.4596(2) 0.0337(9) Uani 1 1 d .
H38 H 0.3315 -0.4817 0.4455 0.040 Uiso 1 1 calc R
C39 C 0.39263(19) -0.3315(4) 0.4916(2) 0.0401(10) Uani 1 1 d .
H39 H 0.4310 -0.3781 0.5001 0.048 Uiso 1 1 calc R
C40 C 0.39554(18) -0.2026(4) 0.5110(2) 0.0381(9) Uani 1 1 d .
H40 H 0.4362 -0.1608 0.5334 0.046 Uiso 1 1 calc R
C41 C 0.33978(16) -0.1327(4) 0.49840(17) 0.0246(7) Uani 1 1 d .
H41 H 0.3424 -0.0427 0.5108 0.030 Uiso 1 1 calc R
C42 C -0.03158(15) 0.2044(4) 0.23070(15) 0.0230(7) Uani 1 1 d .
C43 C -0.04728(17) 0.3357(4) 0.21390(16) 0.0299(8) Uani 1 1 d .
C44 C -0.0377(2) 0.3999(4) 0.1678(2) 0.0412(11) Uani 1 1 d .
C45 C -0.0112(2) 0.3328(5) 0.13539(18) 0.0433(11) Uani 1 1 d .
C46 C 0.00339(18) 0.2016(5) 0.14850(17) 0.0401(10) Uani 1 1 d .
C47 C -0.00570(16) 0.1407(4) 0.19585(16) 0.0283(8) Uani 1 1 d .
C48 C -0.06697(15) 0.2174(3) 0.32548(15) 0.0185(6) Uani 1 1 d .
C49 C -0.13298(16) 0.2370(4) 0.29106(16) 0.0236(7) Uani 1 1 d .
C50 C -0.16936(17) 0.3045(4) 0.31349(19) 0.0304(8) Uani 1 1 d .
C51 C -0.13956(19) 0.3561(4) 0.3737(2) 0.0345(9) Uani 1 1 d .
C52 C -0.07514(19) 0.3397(4) 0.41007(19) 0.0335(8) Uani 1 1 d .
C53 C -0.04049(16) 0.2713(4) 0.38502(17) 0.0247(7) Uani 1 1 d .
C54 C -0.06238(14) -0.0172(3) 0.28306(15) 0.0186(6) Uani 1 1 d .
C55 C -0.05293(16) -0.0909(3) 0.33581(17) 0.0229(7) Uani 1 1 d .
C56 C -0.08222(18) -0.2110(4) 0.33357(19) 0.0301(8) Uani 1 1 d .
C57 C -0.12326(19) -0.2628(4) 0.2755(2) 0.0350(9) Uani 1 1 d .
C58 C -0.13408(18) -0.1955(4) 0.22155(19) 0.0336(8) Uani 1 1 d .
C59 C -0.10396(16) -0.0751(4) 0.22635(17) 0.0240(7) Uani 1 1 d .
B1 B -0.03055(16) 0.1317(4) 0.29283(16) 0.0172(7) Uani 1 1 d .

loop_
_atom_site_aniso_label
_atom_site_aniso_U_11
_atom_site_aniso_U_22
_atom_site_aniso_U_33
_atom_site_aniso_U_23
_atom_site_aniso_U_13
_atom_site_aniso_U_12
Ir1 0.00825(8) 0.01160(8) 0.01205(8) -0.00164(4) 0.00591(5) 0.00021(4)
P1 0.0123(4) 0.0146(4) 0.0150(3) -0.0012(3) 0.0074(3) 0.0003(3)
F1 0.0496(15) 0.0278(12) 0.0422(13) 0.0047(9) 0.0195(12) 0.0048(10)
F2 0.083(2) 0.0430(16) 0.0526(16) 0.0203(13) 0.0210(16) -0.0105(15)
F3 0.066(2) 0.101(3) 0.0311(13) 0.0120(14) 0.0202(14) -0.0411(17)
F4 0.0398(14) 0.107(2) 0.0323(13) -0.0041(14) 0.0248(12) -0.0011(15)
F5 0.0328(12) 0.0526(15) 0.0321(11) -0.0017(10) 0.0198(10) 0.0120(10)
F6 0.0168(10) 0.0585(15) 0.0288(11) -0.0077(10) 0.0012(8) 0.0089(10)
F7 0.0178(11) 0.0736(19) 0.0566(15) 0.0019(14) 0.0146(11) 0.0206(12)
F8 0.0454(16) 0.0649(18) 0.0688(18) -0.0167(14) 0.0377(15) 0.0190(13)
F9 0.0472(16) 0.092(2) 0.0508(17) -0.0436(16) 0.0224(14) 0.0021(14)
F10 0.0159(10) 0.0683(17) 0.0330(11) -0.0237(11) 0.0045(9) 0.0031(10)
F11 0.0241(10) 0.0410(12) 0.0223(9) 0.0012(9) 0.0117(8) -0.0020(9)
F12 0.0460(14) 0.0397(14) 0.0514(14) 0.0148(11) 0.0302(12) -0.0004(11)
F13 0.0560(17) 0.0294(13) 0.079(2) -0.0066(13) 0.0334(16) -0.0184(12)
F14 0.0496(16) 0.0517(16) 0.0459(14) -0.0210(13) 0.0100(12) -0.0252(13)
F15 0.0271(10) 0.0392(12) 0.0209(9) -0.0022(9) 0.0024(8) -0.0041(9)
N1 0.0116(13) 0.0198(13) 0.0164(12) -0.0022(10) 0.0073(10) 0.0002(10)
N2 0.0132(12) 0.0117(12) 0.0142(11) -0.0053(9) 0.0050(9) -0.0003(9)
N3 0.0131(11) 0.0163(13) 0.0156(11) -0.0052(10) 0.0089(9) -0.0016(9)
C1 0.0160(16) 0.0109(15) 0.0144(13) -0.0017(10) 0.0089(12) -0.0008(10)
C2 0.0151(14) 0.0190(15) 0.0187(14) -0.0024(12) 0.0096(12) 0.0033(12)
C3 0.0224(16) 0.0265(18) 0.0239(15) -0.0060(13) 0.0141(13) 0.0050(13)
C4 0.0278(18) 0.0316(19) 0.0218(16) -0.0122(15) 0.0109(14) 0.0024(15)
C5 0.0166(15) 0.0286(18) 0.0232(15) -0.0096(14) 0.0056(13) -0.0022(13)
C6 0.0157(14) 0.0160(15) 0.0184(14) -0.0011(12) 0.0073(12) 0.0018(12)
C7 0.0123(14) 0.0151(15) 0.0174(13) 0.0003(11) 0.0056(11) 0.0011(11)
C8 0.0135(14) 0.0252(17) 0.0225(15) -0.0032(13) 0.0060(12) -0.0019(12)
C9 0.0125(15) 0.038(2) 0.0282(16) -0.0027(15) 0.0086(13) -0.0052(14)
C10 0.0167(16) 0.039(2) 0.0268(16) 0.0007(15) 0.0132(14) 0.0021(15)
C11 0.0148(15) 0.0260(18) 0.0212(15) -0.0036(12) 0.0111(13) 0.0006(12)
C12 0.0115(14) 0.0150(14) 0.0178(14) 0.0025(12) 0.0072(11) 0.0012(11)
C13 0.0156(15) 0.0168(15) 0.0228(15) -0.0037(12) 0.0110(12) -0.0011(12)
C14 0.0220(16) 0.0196(16) 0.0284(16) -0.0078(13) 0.0143(13) -0.0003(13)
C15 0.0320(19) 0.0270(19) 0.0224(16) -0.0102(13) 0.0165(15) -0.0052(14)
C16 0.0265(17) 0.0271(18) 0.0196(15) -0.0015(13) 0.0155(13) -0.0011(14)
C17 0.0123(14) 0.0198(17) 0.0156(14) -0.0026(11) 0.0076(12) -0.0025(11)
C18 0.0147(14) 0.0159(15) 0.0199(14) -0.0014(12) 0.0114(12) -0.0021(11)
C19 0.0210(16) 0.0234(17) 0.0191(14) 0.0027(13) 0.0112(12) -0.0013(13)
C20 0.0245(17) 0.0199(17) 0.0276(16) 0.0052(13) 0.0148(14) 0.0006(13)
C21 0.0283(17) 0.0154(16) 0.0309(17) 0.0025(13) 0.0180(14) 0.0027(13)
C22 0.0237(17) 0.0196(17) 0.0231(16) -0.0045(12) 0.0135(14) -0.0003(12)
C23 0.0106(13) 0.0099(13) 0.0166(13) 0.0016(11) 0.0088(11) 0.0013(10)
C24 0.0157(14) 0.0164(15) 0.0231(14) -0.0017(12) 0.0113(12) -0.0010(12)
C25 0.0175(15) 0.0170(15) 0.0282(16) -0.0037(13) 0.0128(13) 0.0002(12)
C26 0.0165(16) 0.0269(19) 0.0367(18) -0.0110(15) 0.0096(14) -0.0004(14)
C27 0.0226(18) 0.0250(19) 0.048(2) -0.0122(15) 0.0198(17) -0.0095(14)
C28 0.033(2) 0.0210(17) 0.046(2) -0.0006(16) 0.0270(18) -0.0050(15)
C29 0.0272(17) 0.0213(17) 0.0297(17) -0.0026(14) 0.0167(14) -0.0034(14)
C30 0.0229(16) 0.0159(15) 0.0187(14) 0.0018(12) 0.0127(13) 0.0019(13)
C31 0.0290(18) 0.0302(19) 0.0328(18) -0.0065(15) 0.0214(16) -0.0049(15)
C32 0.052(3) 0.037(2) 0.052(2) -0.0090(19) 0.043(2) -0.0052(19)
C33 0.063(3) 0.033(2) 0.0307(19) 0.0010(16) 0.033(2) 0.0067(19)
C34 0.044(2) 0.037(2) 0.0210(16) -0.0005(15) 0.0096(16) 0.0104(18)
C35 0.0257(17) 0.0289(19) 0.0191(15) 0.0014(13) 0.0070(13) 0.0090(14)
C36 0.0159(14) 0.0171(15) 0.0196(14) 0.0053(12) 0.0090(12) 0.0065(12)
C37 0.0244(17) 0.0216(17) 0.0263(16) 0.0002(13) 0.0135(14) 0.0015(13)
C38 0.038(2) 0.024(2) 0.045(2) 0.0000(15) 0.0237(19) 0.0099(15)
C39 0.027(2) 0.036(2) 0.062(3) 0.006(2) 0.0242(19) 0.0158(17)
C40 0.0188(18) 0.038(2) 0.054(2) 0.0014(19) 0.0139(17) 0.0019(16)
C41 0.0203(16) 0.0209(17) 0.0321(17) 0.0017(14) 0.0114(14) 0.0028(14)
C42 0.0131(14) 0.0328(19) 0.0188(14) 0.0002(13) 0.0035(12) -0.0036(13)
C43 0.0247(17) 0.034(2) 0.0231(16) 0.0027(15) 0.0043(14) -0.0062(15)
C44 0.039(2) 0.044(3) 0.029(2) 0.0087(17) 0.0050(18) -0.0140(18)
C45 0.034(2) 0.065(3) 0.0222(17) 0.0103(19) 0.0049(16) -0.023(2)
C46 0.0197(18) 0.078(3) 0.0216(17) -0.0040(19) 0.0090(14) -0.0085(19)
C47 0.0177(16) 0.044(2) 0.0211(16) 0.0012(16) 0.0070(13) -0.0005(15)
C48 0.0152(15) 0.0195(16) 0.0237(15) 0.0014(12) 0.0114(12) 0.0021(12)
C49 0.0180(16) 0.0262(18) 0.0239(15) -0.0012(13) 0.0073(13) 0.0018(13)
C50 0.0170(16) 0.032(2) 0.043(2) 0.0031(16) 0.0150(15) 0.0074(14)
C51 0.030(2) 0.033(2) 0.052(2) -0.0052(18) 0.0287(19) 0.0088(16)
C52 0.034(2) 0.037(2) 0.0347(19) -0.0138(16) 0.0200(17) -0.0004(17)
C53 0.0161(15) 0.0272(18) 0.0305(17) -0.0068(14) 0.0103(13) 0.0008(13)
C54 0.0106(13) 0.0215(16) 0.0238(15) -0.0037(12) 0.0080(12) 0.0003(12)
C55 0.0143(15) 0.031(2) 0.0261(17) -0.0023(13) 0.0118(14) 0.0016(12)
C56 0.0275(18) 0.0293(19) 0.042(2) 0.0048(16) 0.0238(16) 0.0031(15)
C57 0.0286(19) 0.0213(18) 0.060(3) -0.0055(17) 0.0247(19) -0.0054(15)
C58 0.0252(18) 0.030(2) 0.039(2) -0.0114(16) 0.0093(16) -0.0074(15)
C59 0.0176(16) 0.0262(17) 0.0275(17) -0.0015(14) 0.0097(14) 0.0006(13)
B1 0.0108(16) 0.0215(18) 0.0181(16) -0.0024(14) 0.0056(13) 0.0003(13)

loop_
_atom_type_symbol
_atom_type_description
_atom_type_scat_dispersion_real
_atom_type_scat_dispersion_imag
_atom_type_scat_source
C C 0.0181 0.0091 'International Tables Vol C Tables 4.2.6.8 and 6.1.1.4'
H H 0.0000 0.0000 'International Tables Vol C Tables 4.2.6.8 and 6.1.1.4'
B B 0.0090 0.0039 'International Tables Vol C Tables 4.2.6.8 and 6.1.1.4'
N N 0.0311 0.0180 'International Tables Vol C Tables 4.2.6.8 and 6.1.1.4'
P P 0.2955 0.4335 'International Tables Vol C Tables 4.2.6.8 and 6.1.1.4'
Ir Ir -4.7710 6.5667 'International Tables Vol C Tables 4.2.6.8 and 6.1.1.4'
F F 0.0727 0.0534 'International Tables Vol C Tables 4.2.6.8 and 6.1.1.4'

loop_
_geom_angle_atom_site_label_1
_geom_angle_atom_site_label_2
_geom_angle_atom_site_label_3
_geom_angle
N2 Ir1 P1 90.45(7)
N2 Ir1 N3 167.70(10)
N2 Ir1 C12 79.77(11)
N3 Ir1 P1 98.32(7)
C1 Ir1 P1 92.19(8)
C1 Ir1 N2 94.43(10)
C1 Ir1 N3 93.83(10)
C1 Ir1 C12 168.91(12)
C1 Ir1 C23 84.77(11)
C12 Ir1 P1 97.27(9)
C12 Ir1 N3 90.53(11)
C23 Ir1 P1 176.14(8)
C23 Ir1 N2 92.15(10)
C23 Ir1 N3 79.55(11)
C23 Ir1 C12 86.00(11)
C24 P1 Ir1 116.40(10)
C24 P1 C36 103.77(14)
C30 P1 Ir1 111.26(11)
C30 P1 C24 101.28(14)
C30 P1 C36 106.68(14)
C36 P1 Ir1 115.99(10)
C1 N1 B1 165.3(3)
C2 N2 Ir1 124.4(2)
C2 N2 C6 119.5(3)
C6 N2 Ir1 116.12(19)
C13 N3 Ir1 125.2(2)
C13 N3 C17 118.8(3)
C17 N3 Ir1 115.7(2)
N1 C1 Ir1 172.3(3)
N2 C2 H2 118.9
N2 C2 C3 122.2(3)
C3 C2 H2 118.9
C2 C3 H3 120.4
C2 C3 C4 119.2(3)
C4 C3 H3 120.4
C3 C4 H4 120.7
C5 C4 C3 118.7(3)
C5 C4 H4 120.7
C4 C5 H5 119.8
C4 C5 C6 120.4(3)
C6 C5 H5 119.8
N2 C6 C5 120.0(3)
N2 C6 C7 114.5(3)
C5 C6 C7 125.5(3)
C8 C7 C6 122.7(3)
C8 C7 C12 121.5(3)
C12 C7 C6 115.9(3)
C7 C8 H8 120.1
C9 C8 C7 119.7(3)
C9 C8 H8 120.1
C8 C9 H9 120.2
C8 C9 C10 119.7(3)
C10 C9 H9 120.2
C9 C10 H10 119.6
C9 C10 C11 120.8(3)
C11 C10 H10 119.6
C10 C11 H11 119.6
C10 C11 C12 120.8(3)
C12 C11 H11 119.6
C7 C12 Ir1 113.3(2)
C11 C12 Ir1 129.0(2)
C11 C12 C7 117.6(3)
N3 C13 H13 118.7
N3 C13 C14 122.5(3)
C14 C13 H13 118.7
C13 C14 H14 120.5
C13 C14 C15 119.0(3)
C15 C14 H14 120.5
C14 C15 H15 120.7
C16 C15 C14 118.6(3)
C16 C15 H15 120.7
C15 C16 H16 119.7
C15 C16 C17 120.6(3)
C17 C16 H16 119.7
N3 C17 C16 120.3(3)
N3 C17 C18 114.6(3)
C16 C17 C18 125.0(3)
C19 C18 C17 122.8(3)
C19 C18 C23 121.9(3)
C23 C18 C17 115.4(3)
C18 C19 H19 120.5
C20 C19 C18 118.9(3)
C20 C19 H19 120.5
C19 C20 H20 119.9
C21 C20 C19 120.2(3)
C21 C20 H20 119.9
C20 C21 H21 119.7
C20 C21 C22 120.6(3)
C22 C21 H21 119.7
C21 C22 H22 119.5
C21 C22 C23 121.1(3)
C23 C22 H22 119.5
C18 C23 Ir1 114.5(2)
C22 C23 Ir1 128.0(2)
C22 C23 C18 117.4(3)
C25 C24 P1 121.4(2)
C25 C24 C29 119.2(3)
C29 C24 P1 119.4(2)
C24 C25 H25 119.9
C24 C25 C26 120.1(3)
C26 C25 H25 119.9
C25 C26 H26 119.9
C27 C26 C25 120.2(3)
C27 C26 H26 119.9
C26 C27 H27 119.9
C26 C27 C28 120.3(3)
C28 C27 H27 119.9
C27 C28 H28 120.0
C27 C28 C29 119.9(3)
C29 C28 H28 120.0
C24 C29 H29 119.9
C28 C29 C24 120.3(3)
C28 C29 H29 119.9
C31 C30 P1 118.0(3)
C35 C30 P1 123.0(2)
C35 C30 C31 118.6(3)
C30 C31 H31 120.0
C32 C31 C30 120.0(4)
C32 C31 H31 120.0
C31 C32 H32 119.6
C33 C32 C31 120.9(4)
C33 C32 H32 119.6
C32 C33 H33 120.2
C32 C33 C34 119.7(3)
C34 C33 H33 120.2
C33 C34 H34 120.0
C35 C34 C33 119.9(4)
C35 C34 H34 120.0
C30 C35 H35 119.5
C34 C35 C30 120.9(3)
C34 C35 H35 119.5
C37 C36 P1 121.3(2)
C41 C36 P1 120.0(3)
C41 C36 C37 118.4(3)
C36 C37 H37 119.6
C38 C37 C36 120.8(3)
C38 C37 H37 119.6
C37 C38 H38 120.0
C39 C38 C37 120.0(4)
C39 C38 H38 120.0
C38 C39 H39 120.1
C40 C39 C38 119.8(3)
C40 C39 H39 120.1
C39 C40 H40 119.6
C39 C40 C41 120.8(4)
C41 C40 H40 119.6
C36 C41 H41 119.9
C40 C41 C36 120.2(3)
C40 C41 H41 119.9
C43 C42 C47 113.7(3)
C43 C42 B1 125.6(3)
C47 C42 B1 120.0(3)
F1 C43 C42 121.5(3)
F1 C43 C44 114.3(4)
C44 C43 C42 124.2(4)
F2 C44 C43 120.6(4)
F2 C44 C45 119.7(4)
C45 C44 C43 119.7(4)
F3 C45 C44 120.8(5)
F3 C45 C46 120.5(5)
C44 C45 C46 118.7(4)
F4 C46 C45 119.5(4)
F4 C46 C47 120.3(4)
C45 C46 C47 120.1(4)
F5 C47 C42 119.2(3)
F5 C47 C46 117.3(3)
C46 C47 C42 123.5(4)
C49 C48 B1 118.2(3)
C53 C48 C49 114.0(3)
C53 C48 B1 127.8(3)
F6 C49 C48 119.0(3)
F6 C49 C50 117.0(3)
C50 C49 C48 123.9(3)
F7 C50 C49 120.8(3)
F7 C50 C51 120.2(3)
C49 C50 C51 118.9(3)
F8 C51 C50 119.6(4)
F8 C51 C52 120.3(4)
C52 C51 C50 120.1(3)
F9 C52 C51 120.3(3)
F9 C52 C53 121.0(4)
C51 C52 C53 118.7(3)
F10 C53 C48 120.9(3)
F10 C53 C52 114.8(3)
C48 C53 C52 124.3(3)
C55 C54 B1 119.1(3)
C59 C54 C55 114.1(3)
C59 C54 B1 126.5(3)
F11 C55 C54 119.4(3)
F11 C55 C56 116.3(3)
C56 C55 C54 124.3(3)
F12 C56 C55 121.1(4)
F12 C56 C57 120.3(3)
C57 C56 C55 118.6(4)
F13 C57 C56 119.5(4)
F13 C57 C58 120.7(4)
C58 C57 C56 119.9(3)
F14 C58 C57 120.6(4)
F14 C58 C59 120.1(4)
C57 C58 C59 119.3(4)
F15 C59 C54 120.7(3)
F15 C59 C58 115.4(3)
C54 C59 C58 123.8(3)
N1 B1 C42 101.9(2)
N1 B1 C48 112.9(3)
N1 B1 C54 106.9(3)
C42 B1 C54 117.5(3)
C48 B1 C42 113.2(3)
C48 B1 C54 104.6(2)

loop_
_geom_bond_atom_site_label_1
_geom_bond_atom_site_label_2
_geom_bond_distance
Ir1 P1 2.3934(7)
Ir1 N2 2.059(2)
Ir1 N3 2.087(2)
Ir1 C1 2.033(3)
Ir1 C12 2.060(3)
Ir1 C23 2.048(3)
P1 C24 1.833(3)
P1 C30 1.831(3)
P1 C36 1.835(3)
F1 C43 1.356(5)
F2 C44 1.347(5)
F3 C45 1.337(4)
F4 C46 1.347(5)
F5 C47 1.350(5)
F6 C49 1.348(4)
F7 C50 1.345(4)
F8 C51 1.346(4)
F9 C52 1.327(5)
F10 C53 1.351(4)
F11 C55 1.353(4)
F12 C56 1.337(4)
F13 C57 1.345(4)
F14 C58 1.334(4)
F15 C59 1.350(4)
N1 C1 1.143(4)
N1 B1 1.559(4)
N2 C2 1.354(4)
N2 C6 1.359(4)
N3 C13 1.352(4)
N3 C17 1.357(4)
C2 H2 0.9500
C2 C3 1.370(4)
C3 H3 0.9500
C3 C4 1.393(5)
C4 H4 0.9500
C4 C5 1.381(5)
C5 H5 0.9500
C5 C6 1.394(4)
C6 C7 1.462(4)
C7 C8 1.400(4)
C7 C12 1.408(4)
C8 H8 0.9500
C8 C9 1.384(5)
C9 H9 0.9500
C9 C10 1.387(5)
C10 H10 0.9500
C10 C11 1.395(5)
C11 H11 0.9500
C11 C12 1.400(4)
C13 H13 0.9500
C13 C14 1.375(4)
C14 H14 0.9500
C14 C15 1.385(5)
C15 H15 0.9500
C15 C16 1.374(5)
C16 H16 0.9500
C16 C17 1.390(4)
C17 C18 1.474(4)
C18 C19 1.400(4)
C18 C23 1.408(4)
C19 H19 0.9500
C19 C20 1.389(5)
C20 H20 0.9500
C20 C21 1.385(5)
C21 H21 0.9500
C21 C22 1.389(5)
C22 H22 0.9500
C22 C23 1.397(4)
C24 C25 1.394(4)
C24 C29 1.401(5)
C25 H25 0.9500
C25 C26 1.396(5)
C26 H26 0.9500
C26 C27 1.379(6)
C27 H27 0.9500
C27 C28 1.388(6)
C28 H28 0.9500
C28 C29 1.389(5)
C29 H29 0.9500
C30 C31 1.399(5)
C30 C35 1.389(5)
C31 H31 0.9500
C31 C32 1.386(5)
C32 H32 0.9500
C32 C33 1.374(6)
C33 H33 0.9500
C33 C34 1.386(6)
C34 H34 0.9500
C34 C35 1.386(5)
C35 H35 0.9500
C36 C37 1.401(5)
C36 C41 1.394(5)
C37 H37 0.9500
C37 C38 1.388(5)
C38 H38 0.9500
C38 C39 1.381(6)
C39 H39 0.9500
C39 C40 1.375(6)
C40 H40 0.9500
C40 C41 1.390(5)
C41 H41 0.9500
C42 C43 1.387(5)
C42 C47 1.389(5)
C42 B1 1.643(5)
C43 C44 1.379(5)
C44 C45 1.370(7)
C45 C46 1.371(7)
C46 C47 1.384(5)
C48 C49 1.393(4)
C48 C53 1.376(5)
C48 B1 1.638(4)
C49 C50 1.375(5)
C50 C51 1.381(6)
C51 C52 1.362(6)
C52 C53 1.390(5)
C54 C55 1.389(5)
C54 C59 1.384(5)
C54 B1 1.650(5)
C55 C56 1.383(5)
C56 C57 1.378(6)
C57 C58 1.373(6)
C58 C59 1.386(5)
